data_2226945
loop_
_publ_author_name
'Schwarzer, Anke'
'Weber, Edwin'

_publ_section_title
;
 (<i>E</i>)-1,3-Bis(2,3,4,5,6-pentafluorophenyl)prop-2-en-1-one
;
_journal_coeditor_code IM2215
_journal_issue 8
_journal_name_full 'Acta Crystallographica Section E'
_journal_page_first o1931
_journal_paper_doi 10.1107/S1600536810025675
_journal_volume 66
_journal_year 2010
_chemical_formula_iupac 'C15 H2 F10 O'
_chemical_formula_moiety 'C15 H2 F10 O'
_chemical_formula_sum 'C15 H2 F10 O'
_chemical_formula_weight 388.17
_chemical_name_common Decafluorochalcone
_chemical_name_systematic
;
(<i>E</i>)-1,3-Bis(2,3,4,5,6-pentafluorophenyl)prop-2-en-1-one
;
_space_group_IT_number 14
_symmetry_cell_setting monoclinic
_symmetry_space_group_name_Hall '-P 2yn'
_symmetry_space_group_name_H-M 'P 1 21/n 1'
_atom_sites_solution_hydrogens geom
_atom_sites_solution_primary direct
_atom_sites_solution_secondary difmap
_audit_creation_method SHELXL-97
_cell_angle_alpha 90.00
_cell_angle_beta 101.414(3)
_cell_angle_gamma 90.00
_cell_formula_units_Z 4
_cell_length_a 11.4440(10)
_cell_length_b 9.5630(10)
_cell_length_c 12.138(2)
_cell_measurement_reflns_used 6932
_cell_measurement_temperature 93(2)
_cell_measurement_theta_max 31.19
_cell_measurement_theta_min 2.73
_cell_volume 1302.1(3)
_computing_cell_refinement 'SAINT (Bruker, 2007)'
_computing_data_collection 'SMART (Bruker, 2007)'
_computing_data_reduction 'SAINT (Bruker, 2007)'
_computing_molecular_graphics 'SHELXTL (Sheldrick, 2008)'
_computing_publication_material 'SHELXTL (Sheldrick, 2008)'
_computing_structure_refinement 'SHELXL97 (Sheldrick, 2008)'
_computing_structure_solution 'SHELXS97 (Sheldrick, 2008)'
_diffrn_ambient_temperature 93(2)
_diffrn_measured_fraction_theta_full 1.000
_diffrn_measured_fraction_theta_max 1.000
_diffrn_measurement_device_type 'Bruker SMART CCD area-detector'
_diffrn_measurement_method 'phi and omega scans'
_diffrn_radiation_monochromator graphite
_diffrn_radiation_source 'fine-focus sealed tube'
_diffrn_radiation_type MoK\a
_diffrn_radiation_wavelength 0.71073
_diffrn_reflns_av_R_equivalents 0.0374
_diffrn_reflns_av_sigmaI/netI 0.0221
_diffrn_reflns_limit_h_max 14
_diffrn_reflns_limit_h_min -14
_diffrn_reflns_limit_k_max 11
_diffrn_reflns_limit_k_min -12
_diffrn_reflns_limit_l_max 15
_diffrn_reflns_limit_l_min -15
_diffrn_reflns_number 26448
_diffrn_reflns_theta_full 27.50
_diffrn_reflns_theta_max 27.50
_diffrn_reflns_theta_min 2.24
_exptl_absorpt_coefficient_mu 0.222
_exptl_absorpt_correction_type none
_exptl_crystal_colour yellow
_exptl_crystal_density_diffrn 1.980
_exptl_crystal_density_method 'not measured'
_exptl_crystal_description splitter
_exptl_crystal_F_000 760
_exptl_crystal_size_max 0.26
_exptl_crystal_size_mid 0.16
_exptl_crystal_size_min 0.14
_refine_diff_density_max 0.334
_refine_diff_density_min -0.255
_refine_ls_extinction_method none
_refine_ls_goodness_of_fit_ref 1.083
_refine_ls_hydrogen_treatment constr
_refine_ls_matrix_type full
_refine_ls_number_parameters 235
_refine_ls_number_reflns 2993
_refine_ls_number_restraints 0
_refine_ls_restrained_S_all 1.083
_refine_ls_R_factor_all 0.0454
_refine_ls_R_factor_gt 0.0316
_refine_ls_shift/su_max 0.001
_refine_ls_shift/su_mean 0.000
_refine_ls_structure_factor_coef Fsqd
_refine_ls_weighting_details 'calc w=1/[\s^2^(Fo^2^)+(0.0302P)^2^+0.8152P] where P=(Fo^2^+2Fc^2^)/3'
_refine_ls_weighting_scheme calc
_refine_ls_wR_factor_gt 0.0748
_refine_ls_wR_factor_ref 0.0795
_reflns_number_gt 2404
_reflns_number_total 2993
_reflns_threshold_expression I>2sigma(I)
_cod_data_source_file im2215.cif
_cod_data_source_block I
_cod_original_sg_symbol_H-M 'P 21/n'
_cod_database_code 2226945
_cod_database_fobs_code 2226945

loop_
_symmetry_equiv_pos_as_xyz
'x, y, z'
'-x+1/2, y+1/2, -z+1/2'
'-x, -y, -z'
'x-1/2, -y-1/2, z-1/2'

loop_
_atom_site_type_symbol
_atom_site_label
_atom_site_fract_x
_atom_site_fract_y
_atom_site_fract_z
_atom_site_U_iso_or_equiv
_atom_site_adp_type
_atom_site_calc_flag
_atom_site_refinement_flags
_atom_site_occupancy
_atom_site_disorder_assembly
_atom_site_disorder_group
O O1 -0.08561(10) 0.88461(13) 0.74475(9) 0.0217(3) Uani d . 1 . .
F F1 0.11079(8) 0.82449(11) 1.13198(7) 0.0219(2) Uani d . 1 . .
F F2 0.25675(9) 0.81099(10) 1.33222(7) 0.0229(2) Uani d . 1 . .
F F3 0.47708(9) 0.92977(11) 1.36477(8) 0.0252(2) Uani d . 1 . .
F F4 0.54620(8) 1.07257(10) 1.19539(8) 0.0235(2) Uani d . 1 . .
F F5 0.39739(8) 1.09616(10) 0.99452(8) 0.0214(2) Uani d . 1 . .
F F6 0.21736(9) 0.74714(11) 0.73250(8) 0.0252(2) Uani d . 1 . .
F F7 0.34571(9) 0.82160(11) 0.57810(8) 0.0264(2) Uani d . 1 . .
F F8 0.29589(9) 1.06719(11) 0.46224(8) 0.0237(2) Uani d . 1 . .
F F9 0.10919(9) 1.22599(10) 0.49466(8) 0.0228(2) Uani d . 1 . .
F F10 -0.02162(8) 1.14862(10) 0.64486(8) 0.0217(2) Uani d . 1 . .
C C1 0.21650(14) 0.89021(17) 1.14490(13) 0.0170(3) Uani d . 1 . .
C C2 0.29072(15) 0.88141(17) 1.24884(13) 0.0184(3) Uani d . 1 . .
C C3 0.40208(15) 0.94296(17) 1.26555(13) 0.0187(3) Uani d . 1 . .
C C4 0.43704(14) 1.01588(17) 1.17940(13) 0.0182(3) Uani d . 1 . .
C C5 0.36026(14) 1.02514(17) 1.07695(12) 0.0167(3) Uani d . 1 . .
C C6 0.24865(14) 0.96066(17) 1.05466(12) 0.0163(3) Uani d . 1 . .
C C7 0.18133(14) 0.95916(17) 0.93890(13) 0.0170(3) Uani d . 1 . .
H H7 0.2177 1.0056 0.8852 0.020 Uiso calc R 1 . .
C C8 0.07515(15) 0.90086(17) 0.89895(13) 0.0189(3) Uani d . 1 . .
H H8 0.0346 0.8541 0.9493 0.023 Uiso calc R 1 . .
C C9 0.01954(14) 0.90743(17) 0.77860(13) 0.0168(3) Uani d . 1 . .
C C10 0.09586(14) 0.94777(17) 0.69495(12) 0.0160(3) Uani d . 1 . .
C C11 0.18995(15) 0.86724(17) 0.67481(13) 0.0180(3) Uani d . 1 . .
C C12 0.25647(14) 0.90341(18) 0.59587(13) 0.0193(3) Uani d . 1 . .
C C13 0.23042(14) 1.02638(18) 0.53571(12) 0.0181(3) Uani d . 1 . .
C C14 0.13576(14) 1.10771(16) 0.55273(13) 0.0165(3) Uani d . 1 . .
C C15 0.06936(14) 1.06744(17) 0.63041(13) 0.0167(3) Uani d . 1 . .

loop_
_atom_site_aniso_label
_atom_site_aniso_U_11
_atom_site_aniso_U_22
_atom_site_aniso_U_33
_atom_site_aniso_U_12
_atom_site_aniso_U_13
_atom_site_aniso_U_23
O1 0.0186(6) 0.0239(6) 0.0216(6) -0.0039(5) 0.0013(5) -0.0006(5)
F1 0.0197(5) 0.0284(6) 0.0177(5) -0.0028(4) 0.0041(4) 0.0009(4)
F2 0.0242(5) 0.0301(6) 0.0156(4) 0.0031(4) 0.0067(4) 0.0050(4)
F3 0.0228(5) 0.0339(6) 0.0163(5) 0.0038(4) -0.0022(4) 0.0021(4)
F4 0.0190(5) 0.0273(6) 0.0224(5) -0.0040(4) -0.0009(4) -0.0008(4)
F5 0.0223(5) 0.0232(5) 0.0183(5) -0.0049(4) 0.0031(4) 0.0029(4)
F6 0.0330(6) 0.0224(5) 0.0201(5) 0.0108(4) 0.0050(4) 0.0059(4)
F7 0.0242(5) 0.0338(6) 0.0216(5) 0.0121(5) 0.0058(4) -0.0012(4)
F8 0.0231(5) 0.0312(6) 0.0186(5) -0.0020(4) 0.0086(4) -0.0002(4)
F9 0.0290(5) 0.0168(5) 0.0237(5) 0.0005(4) 0.0077(4) 0.0054(4)
F10 0.0203(5) 0.0197(5) 0.0265(5) 0.0047(4) 0.0081(4) 0.0026(4)
C1 0.0154(8) 0.0173(8) 0.0190(8) 0.0018(6) 0.0049(6) -0.0028(6)
C2 0.0226(8) 0.0192(8) 0.0149(7) 0.0050(7) 0.0072(6) 0.0017(6)
C3 0.0208(8) 0.0206(8) 0.0133(7) 0.0069(7) -0.0001(6) -0.0016(6)
C4 0.0156(8) 0.0178(8) 0.0204(8) 0.0008(6) 0.0020(6) -0.0035(6)
C5 0.0218(8) 0.0146(8) 0.0139(7) 0.0018(6) 0.0045(6) -0.0002(6)
C6 0.0183(8) 0.0156(8) 0.0149(7) 0.0038(6) 0.0029(6) -0.0027(6)
C7 0.0208(8) 0.0152(8) 0.0153(7) 0.0031(6) 0.0042(6) -0.0004(6)
C8 0.0225(8) 0.0189(8) 0.0154(7) 0.0002(7) 0.0043(6) 0.0002(6)
C9 0.0197(8) 0.0141(8) 0.0165(7) 0.0000(6) 0.0032(6) -0.0006(6)
C10 0.0160(8) 0.0183(8) 0.0123(7) -0.0021(6) -0.0008(6) -0.0025(6)
C11 0.0215(8) 0.0170(8) 0.0136(7) 0.0020(6) -0.0013(6) 0.0009(6)
C12 0.0182(8) 0.0231(9) 0.0156(7) 0.0043(7) 0.0009(6) -0.0059(6)
C13 0.0185(8) 0.0235(9) 0.0122(7) -0.0035(7) 0.0028(6) -0.0031(6)
C14 0.0187(8) 0.0148(8) 0.0146(7) -0.0028(6) -0.0003(6) -0.0005(6)
C15 0.0161(8) 0.0164(8) 0.0162(7) -0.0010(6) -0.0002(6) -0.0034(6)

loop_
_atom_type_symbol
_atom_type_description
_atom_type_scat_dispersion_real
_atom_type_scat_dispersion_imag
_atom_type_scat_source
C C 0.0033 0.0016 'International Tables Vol C Tables 4.2.6.8 and 6.1.1.4'
H H 0.0000 0.0000 'International Tables Vol C Tables 4.2.6.8 and 6.1.1.4'
O O 0.0106 0.0060 'International Tables Vol C Tables 4.2.6.8 and 6.1.1.4'
F F 0.0171 0.0103 'International Tables Vol C Tables 4.2.6.8 and 6.1.1.4'

loop_
_geom_angle_atom_site_label_1
_geom_angle_atom_site_label_2
_geom_angle_atom_site_label_3
_geom_angle_site_symmetry_1
_geom_angle_site_symmetry_3
_geom_angle
_geom_angle_publ_flag
F1 C1 C2 . . 117.12(14) ?
F1 C1 C6 . . 120.32(14) ?
C2 C1 C6 . . 122.54(15) ?
F2 C2 C1 . . 120.38(15) ?
F2 C2 C3 . . 120.11(14) ?
C1 C2 C3 . . 119.48(15) ?
F3 C3 C4 . . 119.90(15) ?
F3 C3 C2 . . 120.01(14) ?
C4 C3 C2 . . 120.08(14) ?
F4 C4 C5 . . 121.00(15) ?
F4 C4 C3 . . 119.75(14) ?
C5 C4 C3 . . 119.21(15) ?
F5 C5 C4 . . 117.72(14) ?
F5 C5 C6 . . 119.36(13) ?
C4 C5 C6 . . 122.88(15) ?
C5 C6 C1 . . 115.74(14) ?
C5 C6 C7 . . 118.58(14) ?
C1 C6 C7 . . 125.35(15) ?
C8 C7 C6 . . 128.34(15) ?
C8 C7 H7 . . 115.8 ?
C6 C7 H7 . . 115.8 ?
C7 C8 C9 . . 121.62(15) ?
C7 C8 H8 . . 119.2 ?
C9 C8 H8 . . 119.2 ?
O1 C9 C8 . . 122.21(15) ?
O1 C9 C10 . . 118.96(14) ?
C8 C9 C10 . . 118.81(14) ?
C11 C10 C15 . . 116.77(15) ?
C11 C10 C9 . . 123.27(14) ?
C15 C10 C9 . . 119.90(14) ?
F6 C11 C12 . . 118.02(14) ?
F6 C11 C10 . . 119.40(14) ?
C12 C11 C10 . . 122.56(15) ?
F7 C12 C11 . . 120.59(15) ?
F7 C12 C13 . . 120.21(15) ?
C11 C12 C13 . . 119.20(15) ?
F8 C13 C14 . . 119.78(15) ?
F8 C13 C12 . . 120.72(15) ?
C14 C13 C12 . . 119.50(15) ?
F9 C14 C15 . . 119.94(14) ?
F9 C14 C13 . . 120.08(14) ?
C15 C14 C13 . . 119.98(15) ?
F10 C15 C14 . . 118.45(14) ?
F10 C15 C10 . . 119.60(14) ?
C14 C15 C10 . . 121.93(15) ?

loop_
_geom_bond_atom_site_label_1
_geom_bond_atom_site_label_2
_geom_bond_site_symmetry_2
_geom_bond_distance
_geom_bond_publ_flag
O1 C9 . 1.212(2) ?
F1 C1 . 1.3446(19) ?
F2 C2 . 1.3358(18) ?
F3 C3 . 1.3393(17) ?
F4 C4 . 1.3401(19) ?
F5 C5 . 1.3458(18) ?
F6 C11 . 1.3495(19) ?
F7 C12 . 1.3375(19) ?
F8 C13 . 1.3317(18) ?
F9 C14 . 1.3356(18) ?
F10 C15 . 1.3378(19) ?
C1 C2 . 1.377(2) ?
C1 C6 . 1.396(2) ?
C2 C3 . 1.382(2) ?
C3 C4 . 1.380(2) ?
C4 C5 . 1.376(2) ?
C5 C6 . 1.396(2) ?
C6 C7 . 1.463(2) ?
C7 C8 . 1.338(2) ?
C7 H7 . 0.9500 ?
C8 C9 . 1.475(2) ?
C8 H8 . 0.9500 ?
C9 C10 . 1.514(2) ?
C10 C11 . 1.384(2) ?
C10 C15 . 1.386(2) ?
C11 C12 . 1.381(2) ?
C12 C13 . 1.385(2) ?
C13 C14 . 1.382(2) ?
C14 C15 . 1.378(2) ?

loop_
_geom_torsion_atom_site_label_1
_geom_torsion_atom_site_label_2
_geom_torsion_atom_site_label_3
_geom_torsion_atom_site_label_4
_geom_torsion_site_symmetry_1
_geom_torsion_site_symmetry_2
_geom_torsion_site_symmetry_3
_geom_torsion_site_symmetry_4
_geom_torsion
_geom_torsion_publ_flag
F1 C1 C2 F2 . . . . -0.5(2) ?
C6 C1 C2 F2 . . . . -178.97(14) ?
F1 C1 C2 C3 . . . . 177.77(14) ?
C6 C1 C2 C3 . . . . -0.7(2) ?
F2 C2 C3 F3 . . . . 1.3(2) ?
C1 C2 C3 F3 . . . . -177.02(14) ?
F2 C2 C3 C4 . . . . -179.91(15) ?
C1 C2 C3 C4 . . . . 1.8(2) ?
F3 C3 C4 F4 . . . . 0.3(2) ?
C2 C3 C4 F4 . . . . -178.47(14) ?
F3 C3 C4 C5 . . . . 178.17(14) ?
C2 C3 C4 C5 . . . . -0.6(2) ?
F4 C4 C5 F5 . . . . -1.7(2) ?
C3 C4 C5 F5 . . . . -179.55(14) ?
F4 C4 C5 C6 . . . . 176.10(14) ?
C3 C4 C5 C6 . . . . -1.7(2) ?
F5 C5 C6 C1 . . . . -179.47(14) ?
C4 C5 C6 C1 . . . . 2.7(2) ?
F5 C5 C6 C7 . . . . 6.8(2) ?
C4 C5 C6 C7 . . . . -171.00(15) ?
F1 C1 C6 C5 . . . . -179.90(14) ?
C2 C1 C6 C5 . . . . -1.5(2) ?
F1 C1 C6 C7 . . . . -6.7(2) ?
C2 C1 C6 C7 . . . . 171.73(15) ?
C5 C6 C7 C8 . . . . 178.28(16) ?
C1 C6 C7 C8 . . . . 5.2(3) ?
C6 C7 C8 C9 . . . . -179.30(15) ?
C7 C8 C9 O1 . . . . -162.80(16) ?
C7 C8 C9 C10 . . . . 15.6(2) ?
O1 C9 C10 C11 . . . . -116.74(18) ?
C8 C9 C10 C11 . . . . 64.8(2) ?
O1 C9 C10 C15 . . . . 60.3(2) ?
C8 C9 C10 C15 . . . . -118.11(17) ?
C15 C10 C11 F6 . . . . -177.84(14) ?
C9 C10 C11 F6 . . . . -0.7(2) ?
C15 C10 C11 C12 . . . . 0.9(2) ?
C9 C10 C11 C12 . . . . 178.04(15) ?
F6 C11 C12 F7 . . . . -0.4(2) ?
C10 C11 C12 F7 . . . . -179.14(14) ?
F6 C11 C12 C13 . . . . -179.81(14) ?
C10 C11 C12 C13 . . . . 1.4(2) ?
F7 C12 C13 F8 . . . . -2.2(2) ?
C11 C12 C13 F8 . . . . 177.26(14) ?
F7 C12 C13 C14 . . . . 178.14(14) ?
C11 C12 C13 C14 . . . . -2.4(2) ?
F8 C13 C14 F9 . . . . 0.8(2) ?
C12 C13 C14 F9 . . . . -179.51(14) ?
F8 C13 C14 C15 . . . . -178.60(13) ?
C12 C13 C14 C15 . . . . 1.1(2) ?
F9 C14 C15 F10 . . . . 0.5(2) ?
C13 C14 C15 F10 . . . . 179.96(13) ?
F9 C14 C15 C10 . . . . -178.06(13) ?
C13 C14 C15 C10 . . . . 1.4(2) ?
C11 C10 C15 F10 . . . . 179.11(13) ?
C9 C10 C15 F10 . . . . 1.9(2) ?
C11 C10 C15 C14 . . . . -2.3(2) ?
C9 C10 C15 C14 . . . . -179.54(14) ?

loop_
_cod_related_entry_id
_cod_related_entry_database
_cod_related_entry_code
1 ChemSpider 8353825
